data_4087298
loop_
_publ_author_name
'Baird, Drake A.'
'Jamal, S.'
'Johnson, Samuel A.'

_publ_contact_author 'Samuel A. Johnson'
_publ_section_title
;
 Influence of the Transmetalating Agent in Difficult Coupling Reactions:
 Control in the Selectivity of C--F Bond Activation by Ni(0) Complexes in
 the Presence of AlMe3
;
_journal_issue 7
_journal_name_full Organometallics
_journal_page_first 1436
_journal_paper_doi 10.1021/acs.organomet.7b00165
_journal_volume 36
_journal_year 2017
_chemical_formula_moiety 'C19 H37 F Ni1 P2'
_chemical_formula_sum 'C19 H37 F Ni P2'
_chemical_formula_weight 405.14
_chemical_name_systematic
;
 ?
;
_space_group_IT_number 2
_symmetry_cell_setting triclinic
_symmetry_space_group_name_Hall '-P 1'
_symmetry_space_group_name_H-M 'P -1'
_atom_sites_solution_hydrogens geom
_atom_sites_solution_primary direct
_atom_sites_solution_secondary difmap
_audit_creation_method SHELXL-97
_cell_angle_alpha 96.243(2)
_cell_angle_beta 96.832(2)
_cell_angle_gamma 111.361(2)
_cell_formula_units_Z 2
_cell_length_a 8.7209(4)
_cell_length_b 9.1999(5)
_cell_length_c 14.9603(7)
_cell_measurement_reflns_used 9042
_cell_measurement_temperature 150(2)
_cell_measurement_theta_max 35.09
_cell_measurement_theta_min 3.07
_cell_volume 1094.78(10)
_computing_cell_refinement 'Bruker SAINT'
_computing_data_collection 'Bruker APEX2'
_computing_data_reduction 'Bruker SAINT'
_computing_molecular_graphics 'Bruker SHELXTL'
_computing_publication_material 'Bruker SHELXTL'
_computing_structure_refinement 'SHELXL-2013 (Sheldrick 2013)'
_computing_structure_solution 'SHELXS-97 (Sheldrick 2008)'
_diffrn_ambient_temperature 150(2)
_diffrn_measured_fraction_theta_full 0.999
_diffrn_measured_fraction_theta_max 0.999
_diffrn_measurement_device_type 'Bruker APEX-II CCD'
_diffrn_measurement_method '\f and \w scans'
_diffrn_radiation_monochromator graphite
_diffrn_radiation_source 'fine-focus sealed tube'
_diffrn_radiation_type MoK\a
_diffrn_radiation_wavelength 0.71073
_diffrn_reflns_av_R_equivalents 0.0315
_diffrn_reflns_av_sigmaI/netI 0.0237
_diffrn_reflns_limit_h_max 14
_diffrn_reflns_limit_h_min -14
_diffrn_reflns_limit_k_max 14
_diffrn_reflns_limit_k_min -14
_diffrn_reflns_limit_l_max 24
_diffrn_reflns_limit_l_min -24
_diffrn_reflns_number 59543
_diffrn_reflns_theta_full 32.50
_diffrn_reflns_theta_max 35.00
_diffrn_reflns_theta_min 2.97
_diffrn_standards_number 0
_exptl_absorpt_coefficient_mu 1.038
_exptl_absorpt_correction_T_max 0.7469
_exptl_absorpt_correction_T_min 0.6781
_exptl_absorpt_correction_type multi-scan
_exptl_absorpt_process_details 'SADABS, BRUKER 2001'
_exptl_crystal_colour yellow
_exptl_crystal_density_diffrn 1.229
_exptl_crystal_density_method 'not measured'
_exptl_crystal_description block
_exptl_crystal_F_000 436
_exptl_crystal_size_max 0.45
_exptl_crystal_size_mid 0.40
_exptl_crystal_size_min 0.24
_refine_diff_density_max 0.827
_refine_diff_density_min -0.682
_refine_diff_density_rms 0.088
_refine_ls_extinction_method none
_refine_ls_goodness_of_fit_ref 1.118
_refine_ls_hydrogen_treatment constr
_refine_ls_matrix_type full
_refine_ls_number_parameters 215
_refine_ls_number_reflns 9621
_refine_ls_number_restraints 0
_refine_ls_restrained_S_all 1.118
_refine_ls_R_factor_all 0.0615
_refine_ls_R_factor_gt 0.0410
_refine_ls_shift/su_max 0.001
_refine_ls_shift/su_mean 0.000
_refine_ls_structure_factor_coef Fsqd
_refine_ls_weighting_details 'calc w=1/[\s^2^(Fo^2^)+(0.0115P)^2^+1.2912P] where P=(Fo^2^+2Fc^2^)/3'
_refine_ls_weighting_scheme calc
_refine_ls_wR_factor_gt 0.0760
_refine_ls_wR_factor_ref 0.0879
_reflns_number_gt 7596
_reflns_number_total 9621
_reflns_threshold_expression >2sigma(I)
_cod_data_source_file om7b00165_si_002.cif
_cod_data_source_block mo_db_f2_alme3_b_0m
_cod_depositor_comments
;
The following automatic conversions were performed:

'_symmetry_cell_setting' value 'Triclinic' changed to 'triclinic'
according to
/home/data/users/saulius/crontab/automatic-downloads/current/ACS/lib/dictionaries/cif_core.dic
dictionary named 'cif_core.dic' version 2.4.2 from 2011-04-26.

Automatic conversion script
Id: cif_fix_values 4973 2017-02-22 13:04:09Z antanas 
;
_cod_original_cell_volume 1094.78(9)
_cod_original_sg_symbol_H-M P-1
_cod_database_code 4087298

loop_
_symmetry_equiv_pos_as_xyz
'x, y, z'
'-x, -y, -z'

loop_
_atom_site_label
_atom_site_type_symbol
_atom_site_fract_x
_atom_site_fract_y
_atom_site_fract_z
_atom_site_U_iso_or_equiv
_atom_site_adp_type
_atom_site_occupancy
_atom_site_symmetry_multiplicity
_atom_site_calc_flag
_atom_site_refinement_flags
C12 C 0.3764(2) 1.09202(19) 0.09745(11) 0.0238(3) Uani 1 1 d .
H12A H 0.4701 1.1807 0.1372 0.029 Uiso 1 1 calc R
H12B H 0.4223 1.0538 0.0466 0.029 Uiso 1 1 calc R
C8 C 0.1204(2) 0.7832(2) 0.08570(11) 0.0258(3) Uani 1 1 d .
H8A H 0.0602 0.6982 0.1189 0.031 Uiso 1 1 calc R
H8B H 0.0429 0.8334 0.0643 0.031 Uiso 1 1 calc R
C10 C 0.2016(2) 1.0115(2) 0.24726(12) 0.0277(3) Uani 1 1 d .
H10A H 0.1183 1.0454 0.2144 0.033 Uiso 1 1 calc R
H10B H 0.1417 0.9271 0.2808 0.033 Uiso 1 1 calc R
C14 C 0.8248(2) 0.9255(2) 0.37872(12) 0.0290(3) Uani 1 1 d .
H14A H 0.9003 0.8827 0.4112 0.035 Uiso 1 1 calc R
H14B H 0.8903 1.0020 0.3424 0.035 Uiso 1 1 calc R
C18 C 0.5774(2) 0.6177(2) 0.37667(14) 0.0316(4) Uani 1 1 d .
H18A H 0.5275 0.6635 0.4225 0.038 Uiso 1 1 calc R
H18B H 0.4862 0.5236 0.3395 0.038 Uiso 1 1 calc R
C16 C 0.7657(2) 0.6775(2) 0.22968(14) 0.0315(4) Uani 1 1 d .
H16A H 0.8321 0.7584 0.1960 0.038 Uiso 1 1 calc R
H16B H 0.8442 0.6460 0.2688 0.038 Uiso 1 1 calc R
C13 C 0.2508(3) 1.1573(3) 0.05732(15) 0.0382(4) Uani 1 1 d .
H13A H 0.1599 1.0729 0.0148 0.057 Uiso 1 1 calc R
H13B H 0.3067 1.2433 0.0247 0.057 Uiso 1 1 calc R
H13C H 0.2051 1.1979 0.1066 0.057 Uiso 1 1 calc R
C9 C 0.1710(3) 0.7105(2) 0.00325(12) 0.0404(5) Uani 1 1 d .
H9A H 0.2188 0.7919 -0.0338 0.061 Uiso 1 1 calc R
H9B H 0.0724 0.6251 -0.0335 0.061 Uiso 1 1 calc R
H9C H 0.2543 0.6677 0.0241 0.061 Uiso 1 1 calc R
C15 C 0.7594(3) 1.0113(3) 0.44844(13) 0.0400(4) Uani 1 1 d .
H15A H 0.6840 1.0532 0.4166 0.060 Uiso 1 1 calc R
H15B H 0.8536 1.0986 0.4872 0.060 Uiso 1 1 calc R
H15C H 0.6988 0.9371 0.4864 0.060 Uiso 1 1 calc R
C19 C 0.7020(3) 0.5617(4) 0.4275(2) 0.0570(8) Uani 1 1 d .
H19A H 0.7442 0.5054 0.3835 0.086 Uiso 1 1 calc R
H19B H 0.6465 0.4904 0.4682 0.086 Uiso 1 1 calc R
H19C H 0.7954 0.6532 0.4636 0.086 Uiso 1 1 calc R
C11 C 0.3272(3) 1.1514(3) 0.31533(15) 0.0437(5) Uani 1 1 d .
H11A H 0.4117 1.1193 0.3470 0.066 Uiso 1 1 calc R
H11B H 0.2692 1.1869 0.3599 0.066 Uiso 1 1 calc R
H11C H 0.3816 1.2382 0.2829 0.066 Uiso 1 1 calc R
C17 C 0.6468(4) 0.5339(3) 0.1619(2) 0.0718(10) Uani 1 1 d .
H17A H 0.5837 0.4520 0.1950 0.108 Uiso 1 1 calc R
H17B H 0.7108 0.4925 0.1240 0.108 Uiso 1 1 calc R
H17C H 0.5691 0.5646 0.1229 0.108 Uiso 1 1 calc R
Ni1 Ni 0.47806(2) 0.84145(2) 0.227476(12) 0.01573(4) Uani 1 1 d .
P1 P 0.30050(5) 0.93112(4) 0.16392(3) 0.01660(7) Uani 1 1 d .
P2 P 0.65483(5) 0.76310(5) 0.30151(3) 0.01851(7) Uani 1 1 d .
C2 C 0.29381(17) 0.68632(17) 0.26861(10) 0.0170(2) Uani 1 1 d .
C7 C 0.24948(18) 0.71270(18) 0.35446(10) 0.0196(2) Uani 1 1 d .
H7 H 0.3035 0.8149 0.3905 0.024 Uiso 1 1 calc R
C1 C 0.6677(2) 0.9928(2) 0.18195(12) 0.0274(3) Uani 1 1 d .
H1A H 0.7684 0.9708 0.1985 0.041 Uiso 1 1 calc R
H1B H 0.6875 1.1011 0.2095 0.041 Uiso 1 1 calc R
H1C H 0.6411 0.9813 0.1154 0.041 Uiso 1 1 calc R
F1 F -0.06392(16) 0.33237(14) 0.37100(9) 0.0427(3) Uani 1 1 d .
C3 C 0.20512(19) 0.53331(18) 0.21812(11) 0.0216(3) Uani 1 1 d .
H3 H 0.2290 0.5100 0.1592 0.026 Uiso 1 1 calc R
C6 C 0.1300(2) 0.5960(2) 0.38929(11) 0.0236(3) Uani 1 1 d .
H6 H 0.1040 0.6175 0.4479 0.028 Uiso 1 1 calc R
C5 C 0.0506(2) 0.44861(19) 0.33629(12) 0.0260(3) Uani 1 1 d .
C4 C 0.0838(2) 0.41436(19) 0.25080(12) 0.0258(3) Uani 1 1 d .
H4 H 0.0258 0.3126 0.2149 0.031 Uiso 1 1 calc R

loop_
_atom_site_aniso_label
_atom_site_aniso_U_11
_atom_site_aniso_U_22
_atom_site_aniso_U_33
_atom_site_aniso_U_23
_atom_site_aniso_U_13
_atom_site_aniso_U_12
C12 0.0239(7) 0.0215(7) 0.0266(7) 0.0099(5) 0.0046(6) 0.0075(5)
C8 0.0192(6) 0.0258(7) 0.0273(7) 0.0086(6) -0.0030(5) 0.0036(6)
C10 0.0329(8) 0.0298(8) 0.0317(8) 0.0110(6) 0.0150(7) 0.0207(7)
C14 0.0216(7) 0.0356(9) 0.0268(8) 0.0036(6) -0.0023(6) 0.0099(6)
C18 0.0239(7) 0.0404(9) 0.0420(10) 0.0264(8) 0.0133(7) 0.0178(7)
C16 0.0273(8) 0.0303(8) 0.0430(10) 0.0054(7) 0.0157(7) 0.0153(7)
C13 0.0399(10) 0.0390(10) 0.0471(11) 0.0250(9) 0.0110(9) 0.0223(9)
C9 0.0495(12) 0.0334(9) 0.0207(8) 0.0003(7) 0.0008(7) -0.0018(8)
C15 0.0427(11) 0.0432(11) 0.0262(8) -0.0029(8) 0.0047(8) 0.0101(9)
C19 0.0390(11) 0.0842(19) 0.0759(17) 0.0601(16) 0.0227(11) 0.0388(13)
C11 0.0662(15) 0.0333(10) 0.0345(10) -0.0003(8) 0.0157(10) 0.0217(10)
C17 0.0608(17) 0.0459(14) 0.092(2) -0.0295(14) 0.0369(16) 0.0048(12)
Ni1 0.01371(8) 0.01739(8) 0.01577(8) 0.00444(6) 0.00334(6) 0.00484(6)
P1 0.01571(15) 0.01658(15) 0.01817(15) 0.00514(12) 0.00331(12) 0.00618(12)
P2 0.01473(15) 0.02219(17) 0.02098(17) 0.00727(13) 0.00496(12) 0.00818(13)
C2 0.0143(5) 0.0186(6) 0.0190(6) 0.0058(5) 0.0036(4) 0.0066(5)
C7 0.0183(6) 0.0209(6) 0.0206(6) 0.0050(5) 0.0052(5) 0.0076(5)
C1 0.0181(6) 0.0342(8) 0.0300(8) 0.0165(7) 0.0059(6) 0.0063(6)
F1 0.0415(7) 0.0323(6) 0.0541(8) 0.0202(5) 0.0251(6) 0.0051(5)
C3 0.0228(7) 0.0194(6) 0.0213(6) 0.0036(5) 0.0036(5) 0.0064(5)
C6 0.0230(7) 0.0277(7) 0.0251(7) 0.0105(6) 0.0103(5) 0.0119(6)
C5 0.0222(7) 0.0233(7) 0.0350(8) 0.0148(6) 0.0117(6) 0.0066(6)
C4 0.0246(7) 0.0181(6) 0.0318(8) 0.0055(6) 0.0039(6) 0.0047(5)

loop_
_atom_type_symbol
_atom_type_description
_atom_type_scat_dispersion_real
_atom_type_scat_dispersion_imag
_atom_type_scat_source
C C 0.0033 0.0016 'International Tables Vol C Tables 4.2.6.8 and 6.1.1.4'
H H 0.0000 0.0000 'International Tables Vol C Tables 4.2.6.8 and 6.1.1.4'
F F 0.0171 0.0103 'International Tables Vol C Tables 4.2.6.8 and 6.1.1.4'
P P 0.1023 0.0942 'International Tables Vol C Tables 4.2.6.8 and 6.1.1.4'
Ni Ni 0.3393 1.1124 'International Tables Vol C Tables 4.2.6.8 and 6.1.1.4'

loop_
_geom_angle_atom_site_label_1
_geom_angle_atom_site_label_2
_geom_angle_atom_site_label_3
_geom_angle
C13 C12 P1 117.34(12)
C13 C12 H12A 108.0
P1 C12 H12A 108.0
C13 C12 H12B 108.0
P1 C12 H12B 108.0
H12A C12 H12B 107.2
C9 C8 P1 112.33(12)
C9 C8 H8A 109.1
P1 C8 H8A 109.1
C9 C8 H8B 109.1
P1 C8 H8B 109.1
H8A C8 H8B 107.9
C11 C10 P1 112.59(13)
C11 C10 H10A 109.1
P1 C10 H10A 109.1
C11 C10 H10B 109.1
P1 C10 H10B 109.1
H10A C10 H10B 107.8
C15 C14 P2 112.03(13)
C15 C14 H14A 109.2
P2 C14 H14A 109.2
C15 C14 H14B 109.2
P2 C14 H14B 109.2
H14A C14 H14B 107.9
C19 C18 P2 117.83(13)
C19 C18 H18A 107.8
P2 C18 H18A 107.8
C19 C18 H18B 107.8
P2 C18 H18B 107.8
H18A C18 H18B 107.2
C17 C16 P2 111.96(14)
C17 C16 H16A 109.2
P2 C16 H16A 109.2
C17 C16 H16B 109.2
P2 C16 H16B 109.2
H16A C16 H16B 107.9
C12 C13 H13A 109.5
C12 C13 H13B 109.5
H13A C13 H13B 109.5
C12 C13 H13C 109.5
H13A C13 H13C 109.5
H13B C13 H13C 109.5
C8 C9 H9A 109.5
C8 C9 H9B 109.5
H9A C9 H9B 109.5
C8 C9 H9C 109.5
H9A C9 H9C 109.5
H9B C9 H9C 109.5
C14 C15 H15A 109.5
C14 C15 H15B 109.5
H15A C15 H15B 109.5
C14 C15 H15C 109.5
H15A C15 H15C 109.5
H15B C15 H15C 109.5
C18 C19 H19A 109.5
C18 C19 H19B 109.5
H19A C19 H19B 109.5
C18 C19 H19C 109.5
H19A C19 H19C 109.5
H19B C19 H19C 109.5
C10 C11 H11A 109.5
C10 C11 H11B 109.5
H11A C11 H11B 109.5
C10 C11 H11C 109.5
H11A C11 H11C 109.5
H11B C11 H11C 109.5
C16 C17 H17A 109.5
C16 C17 H17B 109.5
H17A C17 H17B 109.5
C16 C17 H17C 109.5
H17A C17 H17C 109.5
H17B C17 H17C 109.5
C2 Ni1 C1 177.54(7)
C2 Ni1 P2 90.93(4)
C1 Ni1 P2 88.26(5)
C2 Ni1 P1 88.20(4)
C1 Ni1 P1 92.80(5)
P2 Ni1 P1 175.232(17)
C8 P1 C10 102.47(9)
C8 P1 C12 103.19(8)
C10 P1 C12 102.85(8)
C8 P1 Ni1 115.23(6)
C10 P1 Ni1 112.58(6)
C12 P1 Ni1 118.55(5)
C16 P2 C18 103.95(9)
C16 P2 C14 103.06(9)
C18 P2 C14 102.55(9)
C16 P2 Ni1 114.58(7)
C18 P2 Ni1 118.15(6)
C14 P2 Ni1 112.78(6)
C7 C2 C3 115.16(13)
C7 C2 Ni1 122.49(11)
C3 C2 Ni1 122.08(11)
C6 C7 C2 123.12(14)
C6 C7 H7 118.4
C2 C7 H7 118.4
Ni1 C1 H1A 109.5
Ni1 C1 H1B 109.5
H1A C1 H1B 109.5
Ni1 C1 H1C 109.5
H1A C1 H1C 109.5
H1B C1 H1C 109.5
C4 C3 C2 123.04(14)
C4 C3 H3 118.5
C2 C3 H3 118.5
C5 C6 C7 118.17(14)
C5 C6 H6 120.9
C7 C6 H6 120.9
F1 C5 C4 119.23(16)
F1 C5 C6 118.46(15)
C4 C5 C6 122.31(14)
C5 C4 C3 118.17(15)
C5 C4 H4 120.9
C3 C4 H4 120.9

loop_
_geom_bond_atom_site_label_1
_geom_bond_atom_site_label_2
_geom_bond_distance
C12 C13 1.524(2)
C12 P1 1.8388(15)
C12 H12A 0.9900
C12 H12B 0.9900
C8 C9 1.526(3)
C8 P1 1.8295(16)
C8 H8A 0.9900
C8 H8B 0.9900
C10 C11 1.522(3)
C10 P1 1.8342(16)
C10 H10A 0.9900
C10 H10B 0.9900
C14 C15 1.525(3)
C14 P2 1.8350(17)
C14 H14A 0.9900
C14 H14B 0.9900
C18 C19 1.524(3)
C18 P2 1.8325(17)
C18 H18A 0.9900
C18 H18B 0.9900
C16 C17 1.520(3)
C16 P2 1.8248(17)
C16 H16A 0.9900
C16 H16B 0.9900
C13 H13A 0.9800
C13 H13B 0.9800
C13 H13C 0.9800
C9 H9A 0.9800
C9 H9B 0.9800
C9 H9C 0.9800
C15 H15A 0.9800
C15 H15B 0.9800
C15 H15C 0.9800
C19 H19A 0.9800
C19 H19B 0.9800
C19 H19C 0.9800
C11 H11A 0.9800
C11 H11B 0.9800
C11 H11C 0.9800
C17 H17A 0.9800
C17 H17B 0.9800
C17 H17C 0.9800
Ni1 C2 1.9373(14)
Ni1 C1 1.9838(16)
Ni1 P2 2.1679(4)
Ni1 P1 2.1756(4)
C2 C7 1.406(2)
C2 C3 1.410(2)
C7 C6 1.395(2)
C7 H7 0.9500
C1 H1A 0.9800
C1 H1B 0.9800
C1 H1C 0.9800
F1 C5 1.3701(18)
C3 C4 1.397(2)
C3 H3 0.9500
C6 C5 1.378(2)
C6 H6 0.9500
C5 C4 1.373(2)
C4 H4 0.9500
